data_4115521
loop_
_publ_author_name
'K. Travis Holman'
'Stephen M. Martin'
'Daniel P. Parker'
'Michael D. Ward'

_publ_section_title
;
 The Generality of Architectural Isomerism in Designer Inclusion
 Frameworks
;
_journal_name_full 'Journal of the American Chemical Society'
_journal_page_first 4421
_journal_page_last 4431
_journal_paper_doi 10.1021/ja0030257
_journal_volume 123
_journal_year 2001
_chemical_formula_sum 'C9.5 H19 N3 O4.5 S'
_chemical_formula_weight 279.34
_chemical_name_common
;
bis(guanidinium) 2-methoxy-4,6-dimethyl-1,5-benzenedisulfonate, 
tetrahydrofuran clathrate 
;
_chemical_name_systematic
; 
 ? 
;
_space_group_IT_number 62
_symmetry_cell_setting orthorhombic
_symmetry_space_group_name_Hall '-P 2ac 2n'
_symmetry_space_group_name_H-M 'P n m a'
_atom_sites_solution_hydrogens geom
_atom_sites_solution_primary direct
_atom_sites_solution_secondary difmap
_audit_creation_method SHELXL-97
_cell_angle_alpha 90.00
_cell_angle_beta 90.00
_cell_angle_gamma 90.00
_cell_formula_units_Z 8
_cell_length_a 21.1037(8)
_cell_length_b 7.5867(4)
_cell_length_c 19.3182(8)
_cell_measurement_reflns_used 2362
_cell_measurement_temperature 173(2)
_cell_volume 3093.0(2)
_computing_cell_refinement 'SAINT, Bruker'
_computing_data_collection 'SMART, Bruker (or Siemens)'
_computing_data_reduction 'SAINT, Bruker'
_computing_molecular_graphics 'XSEED, L. Barbour (1999); http://www.lbarbour.com/xseed'
_computing_structure_refinement 'SHELXL-97 (Sheldrick, 1997)'
_computing_structure_solution 'SHELXS-97 (Sheldrick, 1990)'
_diffrn_ambient_temperature 173(2)
_diffrn_measured_fraction_theta_full 1.000
_diffrn_measured_fraction_theta_max 1.000
_diffrn_measurement_device_type 'SMART platform CCD, Bruker (or Siemens)'
_diffrn_measurement_method 'omega scans'
_diffrn_radiation_monochromator graphite
_diffrn_radiation_source 'fine-focus sealed tube'
_diffrn_radiation_type MoK\a
_diffrn_radiation_wavelength 0.71073
_diffrn_reflns_av_R_equivalents 0.1445
_diffrn_reflns_av_sigmaI/netI 0.0912
_diffrn_reflns_limit_h_max 20
_diffrn_reflns_limit_h_min -25
_diffrn_reflns_limit_k_max 8
_diffrn_reflns_limit_k_min -9
_diffrn_reflns_limit_l_max 22
_diffrn_reflns_limit_l_min -22
_diffrn_reflns_number 16034
_diffrn_reflns_theta_full 25.00
_diffrn_reflns_theta_max 25.00
_diffrn_reflns_theta_min 1.43
_exptl_absorpt_coefficient_mu 0.222
_exptl_absorpt_correction_T_max 0.9760
_exptl_absorpt_correction_T_min 0.9611
_exptl_absorpt_correction_type 'simulated psi-scans '
_exptl_absorpt_process_details 'SADABS, G. Sheldrick (1999)'
_exptl_crystal_colour colorless
_exptl_crystal_density_diffrn 1.200
_exptl_crystal_description prism
_exptl_crystal_F_000 1192
_exptl_crystal_size_max 0.18
_exptl_crystal_size_mid 0.16
_exptl_crystal_size_min 0.11
_refine_diff_density_max 0.670
_refine_diff_density_min -0.437
_refine_diff_density_rms 0.102
_refine_ls_extinction_method none
_refine_ls_goodness_of_fit_ref 1.012
_refine_ls_hydrogen_treatment mixed
_refine_ls_matrix_type full
_refine_ls_number_parameters 192
_refine_ls_number_reflns 2943
_refine_ls_number_restraints 0
_refine_ls_restrained_S_all 1.012
_refine_ls_R_factor_all 0.1901
_refine_ls_R_factor_gt 0.0967
_refine_ls_shift/su_max 3.553
_refine_ls_shift/su_mean 0.030
_refine_ls_structure_factor_coef Fsqd
_refine_ls_weighting_details 'calc w=1/[\s^2^(Fo^2^)+(0.1641P)^2^+0.0000P] where P=(Fo^2^+2Fc^2^)/3'
_refine_ls_weighting_scheme calc
_refine_ls_wR_factor_gt 0.2432
_refine_ls_wR_factor_ref 0.2827
_reflns_number_gt 1469
_reflns_number_total 2943
_reflns_threshold_expression >2sigma(I)
_cod_data_source_file ja0030257_23.cif
_cod_data_source_block g:\users\travis\99232\99232
_cod_original_formula_sum 'C9.50 H19 N3 O4.50 S'
_cod_database_code 4115521

loop_
_symmetry_equiv_pos_as_xyz
'x, y, z'
'-x+1/2, -y, z+1/2'
'x+1/2, -y+1/2, -z+1/2'
'-x, y+1/2, -z'
'-x, -y, -z'
'x-1/2, y, -z-1/2'
'-x-1/2, y-1/2, z-1/2'
'x, -y-1/2, z'

loop_
_atom_site_label
_atom_site_type_symbol
_atom_site_fract_x
_atom_site_fract_y
_atom_site_fract_z
_atom_site_U_iso_or_equiv
_atom_site_adp_type
_atom_site_occupancy
_atom_site_symmetry_multiplicity
_atom_site_calc_flag
_atom_site_refinement_flags
S1 S 0.38864(10) 0.2500 0.67916(12) 0.0500(7) Uani 1 2 d S
O1 O 0.42637(17) 0.0913(5) 0.6679(2) 0.0544(11) Uani 1 1 d .
N1 N 0.0964(4) 0.2500 0.2318(4) 0.068(2) Uani 1 2 d S
H1A H 0.0822 0.3505 0.2151 0.082 Uiso 0.50 1 calc PR
H1B H 0.0819 0.1495 0.2154 0.082 Uiso 0.50 1 calc PR
C1 C 0.3276(4) 0.2500 0.6153(4) 0.044(2) Uani 1 2 d S
S2 S 0.31379(10) 0.2500 0.40079(12) 0.0476(7) Uani 1 2 d S
O2 O 0.3588(2) 0.2500 0.7471(3) 0.0500(14) Uani 1 2 d S
N2 N 0.1619(2) 0.0996(6) 0.3069(3) 0.0603(14) Uani 1 1 d .
H2A H 0.1909 0.1004 0.3397 0.072 Uiso 1 1 calc R
H2B H 0.1476 -0.0012 0.2907 0.072 Uiso 1 1 calc R
C2 C 0.3467(4) 0.2500 0.5450(5) 0.048(2) Uani 1 2 d S
O3 O 0.28335(18) 0.0898(5) 0.3750(2) 0.0551(11) Uani 1 1 d .
N3 N 0.5630(2) 0.4024(6) 0.6457(3) 0.0580(14) Uani 1 1 d .
H3A H 0.5215 0.4043 0.6503 0.070 Uiso 1 1 calc R
H3B H 0.5843 0.5019 0.6434 0.070 Uiso 1 1 calc R
C3 C 0.2999(4) 0.2500 0.4921(4) 0.047(2) Uani 1 2 d S
O4 O 0.3814(2) 0.2500 0.3874(3) 0.0520(15) Uani 1 2 d S
N4 N 0.6549(3) 0.2500 0.6301(4) 0.060(2) Uani 1 2 d S
H4A H 0.6752 0.3504 0.6243 0.072 Uiso 0.50 1 calc PR
H4B H 0.6757 0.1496 0.6278 0.072 Uiso 0.50 1 calc PR
C4 C 0.2352(4) 0.2500 0.5145(5) 0.047(2) Uani 1 2 d S
O5 O 0.1919(3) 0.2500 0.4604(3) 0.0569(16) Uani 1 2 d S
C5 C 0.2198(4) 0.2500 0.5817(5) 0.048(2) Uani 1 2 d S
H5 H 0.1762 0.2500 0.5939 0.058 Uiso 1 2 calc SR
C6 C 0.2638(4) 0.2500 0.6336(4) 0.046(2) Uani 1 2 d S
C7 C 0.4167(4) 0.2500 0.5238(5) 0.063(3) Uani 1 2 d S
H7A H 0.4227 0.1706 0.4843 0.094 Uiso 0.50 1 calc PR
H7B H 0.4426 0.2097 0.5628 0.094 Uiso 0.50 1 calc PR
H7C H 0.4294 0.3697 0.5107 0.094 Uiso 0.50 1 calc PR
C8 C 0.2361(4) 0.2500 0.7039(5) 0.075(3) Uani 1 2 d S
H8A H 0.2522 0.3515 0.7299 0.112 Uiso 0.50 1 calc PR
H8B H 0.2479 0.1409 0.7279 0.112 Uiso 0.50 1 calc PR
H8C H 0.1898 0.2576 0.7006 0.112 Uiso 0.50 1 calc PR
C9 C 0.1251(4) 0.2500 0.4777(5) 0.070(3) Uani 1 2 d S
H9A H 0.1126 0.1322 0.4935 0.105 Uiso 0.50 1 calc PR
H9B H 0.1003 0.2820 0.4367 0.105 Uiso 0.50 1 calc PR
H9C H 0.1172 0.3357 0.5147 0.105 Uiso 0.50 1 calc PR
C10 C 0.1399(4) 0.2500 0.2820(5) 0.049(2) Uani 1 2 d S
C11 C 0.5932(4) 0.2500 0.6424(4) 0.048(2) Uani 1 2 d S
O1S O 0.2716(10) -0.2500 0.5504(19) 0.265(9) Uani 1 2 d S
C1S C 0.251(2) -0.2500 0.6283(13) 0.218(16) Uani 1 2 d S
H1S1 H 0.2664 -0.3564 0.6527 0.262 Uiso 0.50 1 calc PR
H1S2 H 0.2664 -0.1436 0.6527 0.262 Uiso 0.50 1 calc PR
O2S O 0.0519(12) 0.2500 0.6532(13) 0.327(11) Uiso 1 2 d S
C2S C 0.1825(19) -0.2500 0.622(2) 0.27(2) Uani 1 2 d S
H2S1 H 0.1655 -0.3554 0.6460 0.323 Uiso 0.50 1 calc PR
H2S2 H 0.1655 -0.1446 0.6460 0.323 Uiso 0.50 1 calc PR
C3S C 0.1627(13) -0.2500 0.5596(15) 0.223(16) Uani 1 2 d S
H3S1 H 0.1359 -0.3553 0.5523 0.268 Uiso 0.50 1 calc PR
H3S2 H 0.1359 -0.1447 0.5523 0.268 Uiso 0.50 1 calc PR
C4S C 0.2064(15) -0.2500 0.5151(14) 0.184(10) Uani 1 2 d S
H4S1 H 0.2024 -0.1444 0.4853 0.220 Uiso 0.50 1 calc PR
H4S2 H 0.2024 -0.3556 0.4853 0.220 Uiso 0.50 1 calc PR
C5S C 0.0271(14) 0.061(5) 0.6432(14) 0.329(15) Uiso 0.80 1 d P
H5S1 H 0.0590 -0.0197 0.6230 0.395 Uiso 0.80 1 calc PR
H5S2 H 0.0090 0.0096 0.6860 0.395 Uiso 0.80 1 calc PR
C6S C -0.0154(11) 0.109(4) 0.5995(13) 0.244(10) Uiso 0.80 1 d P
H6S1 H -0.0026 0.0518 0.5557 0.293 Uiso 0.80 1 calc PR
H6S2 H -0.0542 0.0472 0.6147 0.293 Uiso 0.80 1 calc PR
C7S C -0.0336(18) 0.2500 0.582(2) 0.255(16) Uiso 0.80 2 d SP
H7S1 H -0.0304 0.2500 0.5311 0.306 Uiso 0.80 2 calc SPR
H7S2 H -0.0795 0.2500 0.5929 0.306 Uiso 0.80 2 calc SPR

loop_
_atom_site_aniso_label
_atom_site_aniso_U_11
_atom_site_aniso_U_22
_atom_site_aniso_U_33
_atom_site_aniso_U_23
_atom_site_aniso_U_13
_atom_site_aniso_U_12
S1 0.0469(13) 0.0301(11) 0.0729(16) 0.000 0.0032(12) 0.000
O1 0.047(2) 0.034(2) 0.082(3) -0.003(2) 0.008(2) 0.0065(18)
N1 0.078(5) 0.035(4) 0.091(6) 0.000 -0.018(5) 0.000
C1 0.041(5) 0.039(5) 0.051(5) 0.000 0.018(4) 0.000
S2 0.0431(13) 0.0318(11) 0.0678(15) 0.000 0.0054(11) 0.000
O2 0.053(3) 0.037(3) 0.060(4) 0.000 0.009(3) 0.000
N2 0.071(3) 0.032(3) 0.077(3) -0.002(3) -0.019(3) 0.005(3)
C2 0.032(5) 0.022(4) 0.089(7) 0.000 0.000(5) 0.000
O3 0.055(2) 0.030(2) 0.080(3) -0.0088(19) -0.004(2) 0.0008(19)
N3 0.037(3) 0.032(3) 0.105(4) 0.003(3) 0.010(3) 0.007(2)
C3 0.049(5) 0.024(4) 0.067(6) 0.000 0.000(4) 0.000
O4 0.042(3) 0.044(3) 0.070(4) 0.000 0.006(3) 0.000
N4 0.053(5) 0.030(4) 0.096(6) 0.000 0.007(4) 0.000
C4 0.035(5) 0.029(4) 0.076(7) 0.000 -0.014(5) 0.000
O5 0.043(4) 0.058(4) 0.070(4) 0.000 0.005(3) 0.000
C5 0.045(5) 0.043(5) 0.057(6) 0.000 0.016(5) 0.000
C6 0.042(5) 0.040(5) 0.056(6) 0.000 0.004(4) 0.000
C7 0.047(5) 0.076(7) 0.065(6) 0.000 0.007(5) 0.000
C8 0.054(6) 0.100(8) 0.070(7) 0.000 -0.001(5) 0.000
C9 0.037(5) 0.093(8) 0.080(7) 0.000 -0.001(5) 0.000
C10 0.044(5) 0.035(5) 0.069(6) 0.000 -0.010(5) 0.000
C11 0.032(5) 0.045(5) 0.068(6) 0.000 0.006(4) 0.000
O1S 0.26(2) 0.101(10) 0.44(4) 0.000 0.03(3) 0.000
C1S 0.42(5) 0.073(11) 0.16(2) 0.000 0.05(3) 0.000
C2S 0.22(4) 0.24(4) 0.34(6) 0.000 0.07(4) 0.000
C3S 0.089(16) 0.38(4) 0.20(3) 0.000 0.002(18) 0.000
C4S 0.17(2) 0.135(17) 0.24(3) 0.000 -0.09(2) 0.000

loop_
_atom_type_symbol
_atom_type_description
_atom_type_scat_dispersion_real
_atom_type_scat_dispersion_imag
_atom_type_scat_source
C C 0.0033 0.0016 'International Tables Vol C Tables 4.2.6.8 and 6.1.1.4'
H H 0.0000 0.0000 'International Tables Vol C Tables 4.2.6.8 and 6.1.1.4'
N N 0.0061 0.0033 'International Tables Vol C Tables 4.2.6.8 and 6.1.1.4'
O O 0.0106 0.0060 'International Tables Vol C Tables 4.2.6.8 and 6.1.1.4'
S S 0.1246 0.1234 'International Tables Vol C Tables 4.2.6.8 and 6.1.1.4'

loop_
_geom_angle_atom_site_label_1
_geom_angle_atom_site_label_2
_geom_angle_atom_site_label_3
_geom_angle
_geom_angle_site_symmetry_1
_geom_angle_site_symmetry_3
O2 S1 O1 111.7(2) . 8_565
O2 S1 O1 111.7(2) . .
O1 S1 O1 111.1(3) 8_565 .
O2 S1 C1 108.1(3) . .
O1 S1 C1 106.9(2) 8_565 .
O1 S1 C1 106.9(2) . .
C6 C1 C2 121.2(8) . .
C6 C1 S1 121.6(6) . .
C2 C1 S1 117.1(6) . .
O4 S2 O3 111.8(2) . .
O4 S2 O3 111.8(2) . 8_565
O3 S2 O3 112.4(3) . 8_565
O4 S2 C3 109.7(4) . .
O3 S2 C3 105.3(2) . .
O3 S2 C3 105.3(2) 8_565 .
C1 C2 C3 119.4(7) . .
C1 C2 C7 122.1(8) . .
C3 C2 C7 118.5(8) . .
C2 C3 C4 116.4(8) . .
C2 C3 S2 126.5(6) . .
C4 C3 S2 117.0(7) . .
C5 C4 O5 124.7(7) . .
C5 C4 C3 121.7(8) . .
O5 C4 C3 113.6(8) . .
C4 O5 C9 117.9(6) . .
C4 C5 C6 123.1(8) . .
C5 C6 C1 118.1(8) . .
C5 C6 C8 114.0(7) . .
C1 C6 C8 127.9(8) . .
N2 C10 N2 119.3(8) 8_565 .
N2 C10 N1 120.4(4) 8_565 .
N2 C10 N1 120.4(4) . .
N3 C11 N3 121.9(7) . 8_565
N3 C11 N4 118.9(4) . .
N3 C11 N4 119.0(4) 8_565 .
C4S O1S C1S 100(2) . .
C2S C1S O1S 101(3) . .
C5S O2S C5S 137(3) 8_565 .
C3S C2S C1S 114(4) . .
C4S C3S C2S 114(3) . .
C3S C4S O1S 111(3) . .
C6S C5S O2S 93(3) . .
C7S C6S C5S 132(4) . .
C6S C7S C6S 129(5) 8_565 .

loop_
_geom_bond_atom_site_label_1
_geom_bond_atom_site_label_2
_geom_bond_distance
_geom_bond_site_symmetry_2
S1 O2 1.456(6) .
S1 O1 1.460(4) 8_565
S1 O1 1.460(4) .
S1 C1 1.784(8) .
N1 C10 1.337(10) .
C1 C6 1.392(10) .
C1 C2 1.418(11) .
S2 O4 1.450(6) .
S2 O3 1.462(4) .
S2 O3 1.462(4) 8_565
S2 C3 1.788(9) .
N2 C10 1.322(6) .
C2 C3 1.422(11) .
C2 C7 1.531(11) .
N3 C11 1.323(6) .
C3 C4 1.433(11) .
N4 C11 1.324(10) .
C4 C5 1.338(11) .
C4 O5 1.389(9) .
O5 C9 1.448(9) .
C5 C6 1.366(11) .
C6 C8 1.480(12) .
C10 N2 1.322(6) 8_565
C11 N3 1.323(6) 8_565
O1S C4S 1.54(2) .
O1S C1S 1.56(3) .
C1S C2S 1.45(4) .
O2S C5S 1.54(3) 8_565
O2S C5S 1.54(3) .
C2S C3S 1.28(4) .
C3S C4S 1.26(3) .
C5S C6S 1.29(3) .
C6S C7S 1.18(3) .
C7S C6S 1.18(3) 8_565
